data_7118138
loop_
_publ_author_name
'Fitzpatrick, Anthony J.'
'Trzop, Eliza'
'M\"uller-Bunz, Helge'
'D\^irtu, Marinela M'
'Garcia, Yann'
'Collet, Eric'
'Morgan, Grace G.'

_publ_section_title
;
 Electronic vs. structural ordering in a manganese(iii) spin crossover
 complex.
;
_journal_issue 99
_journal_name_full 'Chemical communications (Cambridge, England)'
_journal_page_first 17540
_journal_page_last 17543
_journal_paper_doi 10.1039/c5cc05129k
_journal_volume 51
_journal_year 2015
_chemical_formula_moiety 'C22 H24 Cl4 Mn N4 O2, 2(C F3 N0.5 O2 S)'
_chemical_formula_sum 'C24 H24 Cl4 F6 Mn N5 O6 S2'
_chemical_formula_weight 853.34
_chemical_melting_point ?
_space_group_crystal_system triclinic
_space_group_IT_number 2
_space_group_name_Hall '-P 1'
_space_group_name_H-M_alt 'P -1'
_symmetry_space_group_name_Hall '-P 1'
_symmetry_space_group_name_H-M 'P -1'
_atom_sites_solution_hydrogens geom
_atom_sites_solution_primary direct
_atom_sites_solution_secondary difmap
_audit_creation_method
;
Olex2 1.2
(compiled 2015.01.26 svn.r3150 for OlexSys, GUI svn.r4998)
;
_audit_update_record
;
2015-10-01 deposited with the CCDC.
2015-10-19 downloaded from the CCDC.
;
_cell_angle_alpha 101.301(2)
_cell_angle_beta 100.490(2)
_cell_angle_gamma 101.672(3)
_cell_formula_units_Z 2
_cell_length_a 9.7733(3)
_cell_length_b 11.0266(4)
_cell_length_c 15.5654(3)
_cell_measurement_reflns_used 12128
_cell_measurement_temperature 120(2)
_cell_measurement_theta_max 70.9970
_cell_measurement_theta_min 4.2130
_cell_modulation_dimension 1
_cell_volume 1567.37(9)
_computing_cell_refinement
;
CrysAlisPro, Agilent Technologies,
Version 1.171.37.35h (release 09-02-2015 CrysAlis171 .NET)
(compiled Feb  9 2015,16:26:32)
;
_computing_data_collection
;
CrysAlisPro, Agilent Technologies,
Version 1.171.37.35h (release 09-02-2015 CrysAlis171 .NET)
(compiled Feb  9 2015,16:26:32)
;
_computing_data_reduction
;
CrysAlisPro, Agilent Technologies,
Version 1.171.37.35h (release 09-02-2015 CrysAlis171 .NET)
(compiled Feb  9 2015,16:26:32)
;
_computing_molecular_graphics 'MERCURY 3.6(CCDC, 2015)'
_computing_publication_material 'MERCURY 3.6(CCDC, 2015)'
_computing_structure_refinement 'SHELXL-2014/7 (Sheldrick, 2008)'
_computing_structure_solution 'ShelXT (Sheldric, 2015)'
_diffrn_ambient_temperature 120(2)
_diffrn_detector 'CCD plate'
_diffrn_detector_area_resol_mean 8.0662
_diffrn_detector_type EosS2
_diffrn_measured_fraction_theta_full 0.999
_diffrn_measured_fraction_theta_max 0.992
_diffrn_measurement_device 'four-circle diffractometer'
_diffrn_measurement_device_type 'SuperNova, Single source at offset, EosS2'
_diffrn_measurement_method '\w scans'
_diffrn_orient_matrix_UB_11 -0.0709268000
_diffrn_orient_matrix_UB_12 -0.1411198000
_diffrn_orient_matrix_UB_13 -0.0080255000
_diffrn_orient_matrix_UB_21 -0.1469432000
_diffrn_orient_matrix_UB_22 0.0206364000
_diffrn_orient_matrix_UB_23 -0.0407281000
_diffrn_orient_matrix_UB_31 0.0272661000
_diffrn_orient_matrix_UB_32 -0.0357126000
_diffrn_orient_matrix_UB_33 -0.0950652000
_diffrn_radiation_monochromator mirror
_diffrn_radiation_probe x-ray
_diffrn_radiation_type CuK\a
_diffrn_radiation_wavelength 1.54184
_diffrn_reflns_av_R_equivalents 0.0294
_diffrn_reflns_av_unetI/netI 0.0241
_diffrn_reflns_laue_measured_fraction_full 0.999
_diffrn_reflns_laue_measured_fraction_max 0.992
_diffrn_reflns_limit_h_max 11
_diffrn_reflns_limit_h_min -11
_diffrn_reflns_limit_k_max 13
_diffrn_reflns_limit_k_min -13
_diffrn_reflns_limit_l_max 13
_diffrn_reflns_limit_l_min -19
_diffrn_reflns_number 20617
_diffrn_reflns_point_group_measured_fraction_full 0.999
_diffrn_reflns_point_group_measured_fraction_max 0.992
_diffrn_reflns_theta_full 67.684
_diffrn_reflns_theta_max 71.100
_diffrn_reflns_theta_min 4.219
_diffrn_source 'sealed X-ray tube'
_diffrn_source_type 'SuperNova (Cu) X-ray Source'
_exptl_absorpt_coefficient_mu 8.594
_exptl_absorpt_correction_T_max 0.740
_exptl_absorpt_correction_T_min 0.292
_exptl_absorpt_correction_type gaussian
_exptl_absorpt_process_details
;
CrysAlisPro, Agilent Technologies,
Version 1.171.37.35h (release 09-02-2015 CrysAlis171 .NET)
(compiled Feb  9 2015,16:26:32)
Numerical absorption correction based on gaussian integration over
            a multifaceted crystal model
Empirical absorption correction using spherical harmonics,
 implemented in SCALE3 ABSPACK scaling algorithm.
;
_exptl_crystal_colour red
_exptl_crystal_density_diffrn 1.808
_exptl_crystal_density_method 'not measured'
_exptl_crystal_description 'cut plate'
_exptl_crystal_F_000 860
_exptl_crystal_size_max 0.2515
_exptl_crystal_size_mid 0.1661
_exptl_crystal_size_min 0.0365
_refine_diff_density_max 1.878
_refine_diff_density_min -1.471
_refine_diff_density_rms 0.105
_refine_ls_extinction_method none
_refine_ls_goodness_of_fit_ref 1.066
_refine_ls_hydrogen_treatment constr
_refine_ls_matrix_type full
_refine_ls_number_parameters 546
_refine_ls_number_reflns 6014
_refine_ls_number_restraints 78
_refine_ls_restrained_S_all 1.148
_refine_ls_R_factor_all 0.0700
_refine_ls_R_factor_gt 0.0686
_refine_ls_shift/su_max 0.000
_refine_ls_shift/su_mean 0.000
_refine_ls_structure_factor_coef Fsqd
_refine_ls_weighting_details 'w=1/[\s^2^(Fo^2^)+(0.1011P)^2^+4.0653P] where P=(Fo^2^+2Fc^2^)/3'
_refine_ls_weighting_scheme calc
_refine_ls_wR_factor_gt 0.1849
_refine_ls_wR_factor_ref 0.1864
_reflns_Friedel_coverage 0.000
_reflns_number_gt 5788
_reflns_number_total 6014
_reflns_threshold_expression 'I > 2\s(I)'
_cod_data_source_file c5cc05129k2.cif
_cod_data_source_block 1-120KCCDC1404709
_cod_depositor_comments
;
The following automatic conversions were performed:

'_chemical_melting_point' value 'not measured' was changed to '?' -
the value is undefined or not given.

Automatic conversion script
Id: cif_fix_values 4268 2015-11-12 08:31:59Z antanas 
;
_cod_original_cell_volume 1567.37(8)
_cod_database_code 7118138
_shelx_space_group_comment
;
The symmetry employed for this shelxl refinement is uniquely defined
by the following loop, which should always be used as a source of
symmetry information in preference to the above space-group names.
They are only intended as comments.
;
_reflns_odcompleteness_completeness 99.86
_reflns_odcompleteness_iscentric 1
_reflns_odcompleteness_theta 66.97

loop_
_space_group_symop_operation_xyz
'x, y, z'
'-x, -y, -z'

loop_
_atom_site_label
_atom_site_type_symbol
_atom_site_fract_x
_atom_site_fract_y
_atom_site_fract_z
_atom_site_U_iso_or_equiv
_atom_site_adp_type
_atom_site_occupancy
_atom_site_site_symmetry_order
_atom_site_calc_flag
_atom_site_refinement_flags_posn
_atom_site_refinement_flags_adp
_atom_site_refinement_flags_occupancy
_atom_site_disorder_assembly
_atom_site_disorder_group
Mn1 Mn 0.48786(6) 0.76221(7) 0.26504(4) 0.0312(2) Uani 1 1 d . . . . .
Cl1 Cl 0.45496(16) 0.13574(12) 0.01310(8) 0.0546(3) Uani 1 1 d . . . . .
Cl2 Cl 0.19100(12) 0.51604(12) -0.00985(7) 0.0447(3) Uani 1 1 d . . . . .
Cl3 Cl 0.6243(2) 0.69529(14) 0.71909(8) 0.0755(5) Uani 1 1 d . . . . .
Cl4 Cl 0.76064(11) 1.04926(11) 0.53414(7) 0.0424(3) Uani 1 1 d . . . . .
O1 O 0.4258(3) 0.6647(3) 0.14469(19) 0.0363(6) Uani 1 1 d . . . . .
O2 O 0.5461(3) 0.8666(3) 0.38340(19) 0.0337(6) Uani 1 1 d . . . . .
N1 N 0.6551(4) 0.6844(4) 0.2804(3) 0.0388(8) Uani 1 1 d . . . . .
N2 N 0.6152(4) 0.9092(4) 0.2297(2) 0.0383(8) Uani 1 1 d . . . . .
H2 H 0.6236 0.8755 0.1669 0.046 Uiso 1 1 calc R . . . .
N3 N 0.3266(4) 0.8523(4) 0.2355(2) 0.0366(8) Uani 1 1 d . . . . .
H3 H 0.3175 0.9027 0.2941 0.044 Uiso 1 1 calc R . . . .
N4 N 0.3509(4) 0.6399(3) 0.3074(2) 0.0328(7) Uani 1 1 d . . . . .
C1 C 0.4335(5) 0.5456(4) 0.1175(3) 0.0359(9) Uani 1 1 d . . . . .
C2 C 0.3308(5) 0.4611(5) 0.0428(3) 0.0375(9) Uani 1 1 d . . . . .
C3 C 0.3354(5) 0.3368(5) 0.0116(3) 0.0431(10) Uani 1 1 d . . . . .
H3A H 0.2629 0.2819 -0.0376 0.052 Uiso 1 1 calc R . . . .
C4 C 0.4471(5) 0.2924(5) 0.0528(3) 0.0424(10) Uani 1 1 d . . . . .
C5 C 0.5508(5) 0.3702(5) 0.1242(3) 0.0431(11) Uani 1 1 d . . . . .
H5 H 0.6277 0.3390 0.1508 0.052 Uiso 1 1 calc R . . . .
C6 C 0.5444(5) 0.4959(5) 0.1584(3) 0.0392(10) Uani 1 1 d . . . . .
C7 C 0.6589(5) 0.5768(5) 0.2314(3) 0.0421(10) Uani 1 1 d . . . . .
H7 H 0.7443 0.5485 0.2445 0.051 Uiso 1 1 calc R . . . .
C8 C 0.7947(5) 0.7653(5) 0.3376(3) 0.0434(10) Uani 1 1 d . . . . .
H8A H 0.8639 0.7121 0.3466 0.052 Uiso 1 1 calc R . . . .
H8B H 0.7815 0.8054 0.3973 0.052 Uiso 1 1 calc R . . . .
C9 C 0.8525(5) 0.8679(5) 0.2920(3) 0.0445(11) Uani 1 1 d . . . . .
H9A H 0.8572 0.8264 0.2306 0.053 Uiso 1 1 calc R . . . .
H9B H 0.9516 0.9130 0.3259 0.053 Uiso 1 1 calc R . . . .
C10 C 0.7636(5) 0.9657(5) 0.2855(3) 0.0411(10) Uani 1 1 d . . . . .
H10A H 0.7586 1.0075 0.3468 0.049 Uiso 1 1 calc R . . . .
H10B H 0.8124 1.0324 0.2593 0.049 Uiso 1 1 calc R . . . .
C11 C 0.5342(5) 1.0096(5) 0.2264(3) 0.0444(11) Uani 1 1 d . . . . .
H11A H 0.5728 1.0674 0.1904 0.053 Uiso 1 1 calc R . . . .
H11B H 0.5444 1.0609 0.2880 0.053 Uiso 1 1 calc R . . . .
C12 C 0.3781(5) 0.9461(5) 0.1840(3) 0.0444(11) Uani 1 1 d . . . . .
H12A H 0.3211 1.0109 0.1857 0.053 Uiso 1 1 calc R . . . .
H12B H 0.3667 0.9019 0.1204 0.053 Uiso 1 1 calc R . . . .
C13 C 0.1806(5) 0.7726(5) 0.1878(3) 0.0416(10) Uani 1 1 d . . . . .
H13A H 0.1840 0.7278 0.1268 0.050 Uiso 1 1 calc R . . . .
H13B H 0.1146 0.8291 0.1807 0.050 Uiso 1 1 calc R . . . .
C14 C 0.1209(5) 0.6743(5) 0.2365(3) 0.0414(10) Uani 1 1 d . . . . .
H14A H 0.0216 0.6290 0.2030 0.050 Uiso 1 1 calc R . . . .
H14B H 0.1159 0.7196 0.2970 0.050 Uiso 1 1 calc R . . . .
C15 C 0.2080(4) 0.5755(5) 0.2474(3) 0.0375(9) Uani 1 1 d . . . . .
H15A H 0.1571 0.5098 0.2735 0.045 Uiso 1 1 calc R . . . .
H15B H 0.2192 0.5328 0.1879 0.045 Uiso 1 1 calc R . . . .
C16 C 0.3666(5) 0.6297(4) 0.3893(3) 0.0362(9) Uani 1 1 d . . . . .
H16 H 0.2962 0.5670 0.4020 0.043 Uiso 1 1 calc R . . . .
C17 C 0.4828(5) 0.7063(4) 0.4635(3) 0.0355(9) Uani 1 1 d . . . . .
C18 C 0.5004(5) 0.6671(5) 0.5447(3) 0.0435(10) Uani 1 1 d . . . . .
H18 H 0.4424 0.5889 0.5484 0.052 Uiso 1 1 calc R . . . .
C19 C 0.6028(6) 0.7435(5) 0.6186(3) 0.0502(12) Uani 1 1 d . . . . .
C20 C 0.6851(5) 0.8596(5) 0.6151(3) 0.0445(10) Uani 1 1 d . . . . .
H20 H 0.7562 0.9109 0.6664 0.053 Uiso 1 1 calc R . . . .
C21 C 0.6626(5) 0.8999(4) 0.5363(3) 0.0366(9) Uani 1 1 d . . . . .
C22 C 0.5631(4) 0.8246(4) 0.4575(3) 0.0333(8) Uani 1 1 d . . . . .
S2 S 1.0167(3) 0.9686(3) 0.8916(2) 0.0294(5) Uani 0.5 1 d . . P A -1
S2A S 1.0010(3) 0.9510(3) 0.9297(2) 0.0393(7) Uani 0.5 1 d . . P A -2
F4 F 1.0111(9) 0.7322(7) 0.8349(5) 0.063(2) Uani 0.510(8) 1 d . . P A 4
F4A F 1.1495(7) 0.7951(6) 0.8388(4) 0.0487(18) Uani 0.490(8) 1 d . . P A 3
F5 F 1.2008(7) 0.8230(6) 0.9384(6) 0.0574(19) Uani 0.510(8) 1 d . . P A 4
F5A F 1.1489(9) 0.8282(6) 0.9790(4) 0.0524(19) Uani 0.490(8) 1 d . . P A 3
F6 F 1.0082(7) 0.7354(6) 0.9727(4) 0.0561(19) Uani 0.510(8) 1 d . . P A 4
F6A F 0.9582(8) 0.7212(6) 0.8783(6) 0.057(2) Uani 0.490(8) 1 d . . P A 3
O5 O 1.1489(9) 1.0626(9) 0.9064(6) 0.044(2) Uani 0.5 1 d . . P A -1
O5A O 1.0830(17) 1.0240(13) 0.8778(8) 0.067(3) Uani 0.5 1 d . . P A -2
O6 O 0.9184(6) 0.9387(6) 0.8058(4) 0.0382(13) Uani 0.5 1 d . . P A -1
O6A O 0.8479(8) 0.9107(8) 0.9050(4) 0.0543(19) Uani 0.5 1 d . . P A -2
C24 C 1.0656(6) 0.8109(5) 0.9076(4) 0.0552(14) Uani 1 1 d . . . . .
N6 N 0.9288(7) 0.9819(7) 0.9679(5) 0.0358(15) Uani 0.5 1 d . . P A -1
S1 S 0.0919(4) 0.5211(3) 0.5844(2) 0.0837(12) Uani 0.534(4) 1 d D U P B 14
F1 F 0.2151(13) 0.7433(9) 0.5791(7) 0.127(4) Uani 0.534(4) 1 d D U P B 14
F3 F 0.0205(11) 0.7422(10) 0.6359(9) 0.121(4) Uani 0.534(4) 1 d D U P B 14
C23 C 0.1294(10) 0.6919(8) 0.6219(6) 0.062(3) Uani 0.534(4) 1 d D . P B 14
F2 F 0.2238(12) 0.7293(10) 0.6983(7) 0.130(4) Uani 0.534(4) 1 d D U P B 14
S1A S 0.0754(3) 0.6021(3) 0.57256(17) 0.0447(8) Uani 0.466(4) 1 d D . P B 13
F3A F -0.1796(6) 0.6411(6) 0.5272(5) 0.0602(19) Uani 0.466(4) 1 d D U P B 13
C23A C -0.0530(8) 0.6977(6) 0.5825(4) 0.0330(19) Uani 0.466(4) 1 d D . P B 13
F1A F -0.0173(8) 0.8073(6) 0.5608(8) 0.091(3) Uani 0.466(4) 1 d D U P B 13
F2A F -0.0815(13) 0.7172(11) 0.6626(5) 0.099(3) Uani 0.466(4) 1 d D U P B 13
O3A O 0.147(2) 0.6520(17) 0.5177(11) 0.176(6) Uani 0.466(4) 1 d D . P B 13
O4A O 0.1320(12) 0.6028(14) 0.6591(6) 0.148(5) Uani 0.466(4) 1 d D . P B 13
O3 O 0.0558(14) 0.4994(15) 0.6667(7) 0.148(5) Uani 0.534(4) 1 d D U P B 14
O4 O 0.2241(14) 0.4887(14) 0.5755(14) 0.176(6) Uani 0.534(4) 1 d D U P B 14
N5A N -0.0732(9) 0.5039(13) 0.5296(10) 0.0447(8) Uani 0.2330(19) 1 d D . P B 13
N5 N -0.0434(18) 0.4501(18) 0.5074(10) 0.0837(12) Uani 0.2670(19) 1 d D U P B 14

loop_
_atom_site_aniso_label
_atom_site_aniso_U_11
_atom_site_aniso_U_22
_atom_site_aniso_U_33
_atom_site_aniso_U_23
_atom_site_aniso_U_13
_atom_site_aniso_U_12
Mn1 0.0269(3) 0.0514(4) 0.0250(3) 0.0160(3) 0.0103(2) 0.0212(3)
Cl1 0.0823(9) 0.0576(7) 0.0470(6) 0.0248(5) 0.0320(6) 0.0422(7)
Cl2 0.0489(6) 0.0617(7) 0.0315(5) 0.0129(4) 0.0086(4) 0.0308(5)
Cl3 0.1175(13) 0.0580(8) 0.0300(6) 0.0226(5) -0.0120(7) -0.0107(8)
Cl4 0.0392(5) 0.0495(6) 0.0367(5) 0.0162(4) 0.0056(4) 0.0039(4)
O1 0.0374(15) 0.0549(18) 0.0286(14) 0.0157(13) 0.0124(12) 0.0280(13)
O2 0.0296(14) 0.0491(16) 0.0295(14) 0.0174(12) 0.0098(11) 0.0151(12)
N1 0.0287(17) 0.059(2) 0.0404(19) 0.0240(17) 0.0113(15) 0.0225(16)
N2 0.0358(19) 0.059(2) 0.0336(18) 0.0229(17) 0.0160(15) 0.0238(17)
N3 0.0335(18) 0.056(2) 0.0294(17) 0.0156(16) 0.0105(14) 0.0245(16)
N4 0.0281(16) 0.0474(19) 0.0264(16) 0.0105(14) 0.0066(13) 0.0156(14)
C1 0.036(2) 0.053(2) 0.034(2) 0.0201(18) 0.0204(17) 0.0247(19)
C2 0.039(2) 0.056(3) 0.031(2) 0.0192(18) 0.0173(17) 0.026(2)
C3 0.051(3) 0.059(3) 0.033(2) 0.018(2) 0.0208(19) 0.026(2)
C4 0.052(3) 0.050(2) 0.044(2) 0.022(2) 0.029(2) 0.027(2)
C5 0.039(2) 0.059(3) 0.053(3) 0.031(2) 0.025(2) 0.029(2)
C6 0.033(2) 0.056(3) 0.043(2) 0.025(2) 0.0196(18) 0.0237(19)
C7 0.029(2) 0.058(3) 0.056(3) 0.029(2) 0.0171(19) 0.0260(19)
C8 0.027(2) 0.066(3) 0.047(2) 0.023(2) 0.0083(18) 0.024(2)
C9 0.032(2) 0.065(3) 0.046(3) 0.020(2) 0.0151(19) 0.023(2)
C10 0.031(2) 0.060(3) 0.042(2) 0.022(2) 0.0167(18) 0.0189(19)
C11 0.044(2) 0.061(3) 0.045(2) 0.030(2) 0.019(2) 0.028(2)
C12 0.046(3) 0.069(3) 0.038(2) 0.030(2) 0.0160(19) 0.035(2)
C13 0.031(2) 0.065(3) 0.035(2) 0.010(2) 0.0056(17) 0.028(2)
C14 0.029(2) 0.066(3) 0.031(2) 0.007(2) 0.0074(16) 0.019(2)
C15 0.032(2) 0.055(3) 0.0258(19) 0.0063(17) 0.0060(16) 0.0139(18)
C16 0.036(2) 0.045(2) 0.030(2) 0.0131(17) 0.0092(17) 0.0128(18)
C17 0.037(2) 0.046(2) 0.0261(19) 0.0126(17) 0.0066(16) 0.0119(18)
C18 0.054(3) 0.045(2) 0.030(2) 0.0159(18) 0.0045(19) 0.007(2)
C19 0.067(3) 0.051(3) 0.028(2) 0.0180(19) -0.001(2) 0.006(2)
C20 0.051(3) 0.049(3) 0.029(2) 0.0127(18) -0.0001(18) 0.006(2)
C21 0.036(2) 0.043(2) 0.032(2) 0.0136(17) 0.0073(17) 0.0105(18)
C22 0.0309(19) 0.049(2) 0.0274(19) 0.0152(17) 0.0093(15) 0.0170(17)
S2 0.0273(12) 0.0377(13) 0.0223(13) 0.0028(10) 0.0013(10) 0.0146(10)
S2A 0.0487(15) 0.0511(14) 0.0252(13) 0.0090(13) 0.0076(12) 0.0289(11)
F4 0.075(5) 0.069(4) 0.039(3) -0.009(3) 0.004(3) 0.036(4)
F4A 0.060(4) 0.061(4) 0.040(3) 0.013(3) 0.022(3) 0.039(3)
F5 0.040(3) 0.061(4) 0.071(5) 0.004(3) 0.009(3) 0.028(3)
F5A 0.073(5) 0.060(4) 0.032(3) 0.011(3) 0.005(3) 0.043(3)
F6 0.062(4) 0.057(4) 0.059(4) 0.026(3) 0.017(3) 0.023(3)
F6A 0.060(4) 0.038(3) 0.068(5) 0.009(3) 0.017(4) 0.004(3)
O5 0.037(4) 0.042(4) 0.043(5) 0.003(3) 0.001(3) 0.005(3)
O5A 0.102(11) 0.070(8) 0.064(8) 0.040(6) 0.055(8) 0.040(8)
O6 0.036(3) 0.054(4) 0.024(3) 0.005(2) -0.001(2) 0.021(3)
O6A 0.049(4) 0.079(5) 0.031(3) -0.002(3) -0.006(3) 0.037(4)
C24 0.043(3) 0.053(3) 0.060(3) -0.008(2) -0.001(2) 0.024(2)
N6 0.032(4) 0.048(4) 0.031(4) 0.006(3) 0.012(3) 0.015(3)
S1 0.099(2) 0.0471(15) 0.0804(19) 0.0344(13) -0.0288(15) -0.0106(14)
F1 0.169(9) 0.085(6) 0.117(7) -0.012(5) 0.094(7) -0.006(6)
F3 0.087(6) 0.101(6) 0.170(8) 0.057(6) -0.003(6) 0.021(5)
C23 0.069(7) 0.065(7) 0.047(6) 0.013(5) 0.003(5) 0.013(6)
F2 0.121(7) 0.095(6) 0.140(7) -0.009(5) -0.033(5) 0.043(5)
S1A 0.0353(12) 0.0491(16) 0.0439(13) -0.0069(12) 0.0007(10) 0.0227(11)
F3A 0.027(3) 0.058(4) 0.079(5) -0.017(3) 0.006(3) 0.013(3)
C23A 0.052(5) 0.023(4) 0.021(4) -0.004(3) 0.006(4) 0.012(4)
F1A 0.050(4) 0.043(4) 0.194(10) 0.048(5) 0.040(5) 0.014(3)
F2A 0.138(7) 0.144(7) 0.048(4) 0.018(4) 0.029(4) 0.109(6)
O3A 0.188(10) 0.115(7) 0.282(13) 0.056(8) 0.185(10) 0.036(7)
O4A 0.111(8) 0.160(10) 0.242(12) 0.093(10) 0.091(8) 0.100(8)
O3 0.111(8) 0.160(10) 0.242(12) 0.093(10) 0.091(8) 0.100(8)
O4 0.188(10) 0.115(7) 0.282(13) 0.056(8) 0.185(10) 0.036(7)
N5A 0.0353(12) 0.0491(16) 0.0439(13) -0.0069(12) 0.0007(10) 0.0227(11)
N5 0.099(2) 0.0471(15) 0.0804(19) 0.0344(13) -0.0288(15) -0.0106(14)

loop_
_atom_type_symbol
_atom_type_description
_atom_type_scat_dispersion_real
_atom_type_scat_dispersion_imag
_atom_type_scat_source
C C 0.0181 0.0091 'International Tables Vol C Tables 4.2.6.8 and 6.1.1.4'
H H 0.0000 0.0000 'International Tables Vol C Tables 4.2.6.8 and 6.1.1.4'
Cl Cl 0.3639 0.7018 'International Tables Vol C Tables 4.2.6.8 and 6.1.1.4'
F F 0.0727 0.0534 'International Tables Vol C Tables 4.2.6.8 and 6.1.1.4'
Mn Mn -0.5299 2.8052 'International Tables Vol C Tables 4.2.6.8 and 6.1.1.4'
N N 0.0311 0.0180 'International Tables Vol C Tables 4.2.6.8 and 6.1.1.4'
O O 0.0492 0.0322 'International Tables Vol C Tables 4.2.6.8 and 6.1.1.4'
S S 0.3331 0.5567 'International Tables Vol C Tables 4.2.6.8 and 6.1.1.4'

loop_
_cell_wave_vector_seq_id
_cell_wave_vector_x
_cell_wave_vector_y
_cell_wave_vector_z
1 0.2907(4) 0.1502(5) 0.4357(5)

loop_
_exptl_crystal_face_index_h
_exptl_crystal_face_index_k
_exptl_crystal_face_index_l
_exptl_crystal_face_perp_dist
_exptl_oxdiff_crystal_face_indexfrac_h
_exptl_oxdiff_crystal_face_indexfrac_k
_exptl_oxdiff_crystal_face_indexfrac_l
_exptl_oxdiff_crystal_face_x
_exptl_oxdiff_crystal_face_y
_exptl_oxdiff_crystal_face_z
1 0 -10 0.0656 0.9614 0.0131 -10.0786 0.0108 0.2695 0.9839
-2 1 10 0.0895 -1.9537 0.9921 10.0833 -0.0824 -0.1031 -1.0473
-6 2 1 0.1070 -5.9760 2.0346 1.0406 0.1284 0.8777 -0.3345
5 -1 4 0.1226 5.0024 -1.0392 4.0004 -0.2403 -0.9194 -0.2068
6 -1 3 0.1218 5.9975 -1.0438 2.9872 -0.3021 -1.0245 -0.0832
6 -2 -2 0.1055 5.9723 -2.0327 -2.0478 -0.1203 -0.8361 0.4301
1 -7 1 0.0250 0.9571 -6.9997 1.0101 0.9118 -0.3262 0.1800
-1 7 -1 0.0116 -0.9571 6.9997 -1.0101 -0.9118 0.3262 -0.1800
3 -3 -8 0.0547 2.9470 -3.0001 -8.0722 0.2791 -0.1662 0.9549

loop_
_geom_angle_atom_site_label_1
_geom_angle_atom_site_label_2
_geom_angle_atom_site_label_3
_geom_angle
_geom_angle_site_symmetry_1
_geom_angle_site_symmetry_3
O1 Mn1 N1 89.20(14) . .
O1 Mn1 N2 92.26(14) . .
O1 Mn1 N3 86.92(13) . .
O1 Mn1 N4 92.58(14) . .
O2 Mn1 O1 177.00(12) . .
O2 Mn1 N1 93.28(14) . .
O2 Mn1 N2 86.14(14) . .
O2 Mn1 N3 90.41(13) . .
O2 Mn1 N4 88.70(13) . .
N1 Mn1 N2 88.16(15) . .
N1 Mn1 N3 172.02(14) . .
N1 Mn1 N4 99.01(15) . .
N3 Mn1 N2 85.03(15) . .
N4 Mn1 N2 171.40(14) . .
N4 Mn1 N3 88.14(14) . .
C1 O1 Mn1 124.8(3) . .
C22 O2 Mn1 125.1(3) . .
C7 N1 Mn1 124.3(3) . .
C7 N1 C8 116.1(4) . .
C8 N1 Mn1 118.3(3) . .
Mn1 N2 H2 107.0 . .
C10 N2 Mn1 118.1(3) . .
C10 N2 H2 107.0 . .
C10 N2 C11 110.4(4) . .
C11 N2 Mn1 106.8(3) . .
C11 N2 H2 107.0 . .
Mn1 N3 H3 106.8 . .
C12 N3 Mn1 106.9(2) . .
C12 N3 H3 106.8 . .
C13 N3 Mn1 118.5(3) . .
C13 N3 H3 106.8 . .
C13 N3 C12 110.3(3) . .
C15 N4 Mn1 118.8(3) . .
C16 N4 Mn1 124.2(3) . .
C16 N4 C15 115.7(4) . .
O1 C1 C2 120.6(4) . .
O1 C1 C6 123.1(4) . .
C2 C1 C6 116.3(4) . .
C1 C2 Cl2 118.5(3) . .
C3 C2 Cl2 118.9(4) . .
C3 C2 C1 122.7(4) . .
C2 C3 H3A 120.4 . .
C2 C3 C4 119.3(5) . .
C4 C3 H3A 120.4 . .
C3 C4 Cl1 119.7(4) . .
C5 C4 Cl1 119.5(4) . .
C5 C4 C3 120.8(4) . .
C4 C5 H5 119.8 . .
C4 C5 C6 120.3(4) . .
C6 C5 H5 119.8 . .
C1 C6 C7 120.4(4) . .
C5 C6 C1 120.7(4) . .
C5 C6 C7 118.7(4) . .
N1 C7 C6 125.4(4) . .
N1 C7 H7 117.3 . .
C6 C7 H7 117.3 . .
N1 C8 H8A 109.8 . .
N1 C8 H8B 109.8 . .
N1 C8 C9 109.4(4) . .
H8A C8 H8B 108.3 . .
C9 C8 H8A 109.8 . .
C9 C8 H8B 109.8 . .
C8 C9 H9A 108.7 . .
C8 C9 H9B 108.7 . .
C8 C9 C10 114.2(4) . .
H9A C9 H9B 107.6 . .
C10 C9 H9A 108.7 . .
C10 C9 H9B 108.7 . .
N2 C10 C9 113.2(4) . .
N2 C10 H10A 108.9 . .
N2 C10 H10B 108.9 . .
C9 C10 H10A 108.9 . .
C9 C10 H10B 108.9 . .
H10A C10 H10B 107.8 . .
N2 C11 H11A 109.9 . .
N2 C11 H11B 109.9 . .
N2 C11 C12 108.8(4) . .
H11A C11 H11B 108.3 . .
C12 C11 H11A 109.9 . .
C12 C11 H11B 109.9 . .
N3 C12 C11 108.4(3) . .
N3 C12 H12A 110.0 . .
N3 C12 H12B 110.0 . .
C11 C12 H12A 110.0 . .
C11 C12 H12B 110.0 . .
H12A C12 H12B 108.4 . .
N3 C13 H13A 108.9 . .
N3 C13 H13B 108.9 . .
N3 C13 C14 113.3(4) . .
H13A C13 H13B 107.7 . .
C14 C13 H13A 108.9 . .
C14 C13 H13B 108.9 . .
C13 C14 H14A 108.6 . .
C13 C14 H14B 108.6 . .
C13 C14 C15 114.6(4) . .
H14A C14 H14B 107.6 . .
C15 C14 H14A 108.6 . .
C15 C14 H14B 108.6 . .
N4 C15 C14 109.3(4) . .
N4 C15 H15A 109.8 . .
N4 C15 H15B 109.8 . .
C14 C15 H15A 109.8 . .
C14 C15 H15B 109.8 . .
H15A C15 H15B 108.3 . .
N4 C16 H16 117.4 . .
N4 C16 C17 125.2(4) . .
C17 C16 H16 117.4 . .
C18 C17 C16 117.9(4) . .
C18 C17 C22 121.3(4) . .
C22 C17 C16 120.2(4) . .
C17 C18 H18 120.4 . .
C19 C18 C17 119.2(4) . .
C19 C18 H18 120.4 . .
C18 C19 Cl3 119.2(4) . .
C18 C19 C20 121.1(4) . .
C20 C19 Cl3 119.6(4) . .
C19 C20 H20 120.4 . .
C21 C20 C19 119.3(4) . .
C21 C20 H20 120.4 . .
C20 C21 Cl4 118.9(4) . .
C20 C21 C22 122.4(4) . .
C22 C21 Cl4 118.6(3) . .
O2 C22 C17 123.1(4) . .
O2 C22 C21 120.3(4) . .
C21 C22 C17 116.5(4) . .
O5 S2 C24 107.3(5) . .
O5 S2 N6 117.0(5) . .
O6 S2 O5 118.0(5) . .
O6 S2 C24 106.8(3) . .
O6 S2 N6 108.6(4) . .
N6 S2 C24 96.6(4) . .
O5A S2A C24 97.8(5) . .
O6A S2A O5A 121.6(7) . .
O6A S2A C24 106.8(4) . .
F4 C24 F5 115.5(7) . .
F4 C24 F6 100.4(7) . .
F5 C24 F6 97.8(6) . .
F5A C24 F4A 106.0(6) . .
F5A C24 F6A 124.1(8) . .
F6A C24 F4A 103.9(6) . .
O3 S1 C23 93.9(7) . .
O3 S1 N5 106.3(7) . .
O3 S1 N5 147.6(12) . 2_566
O4 S1 C23 107.7(7) . .
O4 S1 O3 111.0(9) . .
O4 S1 N5 100.8(13) . 2_566
O4 S1 N5 116.9(13) . .
N5 S1 C23 82.0(8) 2_566 .
N5 S1 C23 118.6(9) . .
N5 S1 N5 51.0(11) 2_566 .
F1 C23 S1 109.4(7) . .
F1 C23 F3 118.6(10) . .
F1 C23 F2 93.8(11) . .
F3 C23 S1 117.5(8) . .
F2 C23 S1 109.0(7) . .
F2 C23 F3 105.5(9) . .
O3A S1A C23A 101.8(8) . .
O3A S1A O4A 125.7(9) . .
O3A S1A N5A 117.9(11) . .
O3A S1A N5A 63.7(10) . 2_566
O4A S1A C23A 103.7(5) . .
O4A S1A N5A 130.3(9) . 2_566
O4A S1A N5A 114.4(7) . .
N5A S1A C23A 123.0(5) 2_566 .
N5A S1A C23A 76.2(7) . .
N5A S1A N5A 66.8(8) . 2_566
F3A C23A S1A 112.3(5) . .
F1A C23A S1A 114.0(6) . .
F1A C23A F3A 103.5(7) . .
F2A C23A S1A 112.6(5) . .
F2A C23A F3A 103.9(8) . .
F2A C23A F1A 109.7(9) . .
S1A O3A N5A 71.1(9) . 2_566
S1A N5A S1A 113.2(8) . 2_566
S1A N5A O3A 141.9(12) . 2_566
S1A N5A N5A 51.3(7) 2_566 2_566
S1A N5A N5A 62.0(3) . 2_566
O3A N5A S1A 45.2(5) 2_566 2_566
O3A N5A N5A 89.5(11) 2_566 2_566
S1 N5 S1 129.0(11) 2_566 .
N5 N5 S1 65.4(10) 2_566 2_566
N5 N5 S1 63.6(5) 2_566 .

loop_
_geom_bond_atom_site_label_1
_geom_bond_atom_site_label_2
_geom_bond_distance
_geom_bond_site_symmetry_2
Mn1 O1 1.888(3) .
Mn1 O2 1.888(3) .
Mn1 N1 1.993(3) .
Mn1 N2 2.065(4) .
Mn1 N3 2.056(3) .
Mn1 N4 1.996(4) .
Cl1 C4 1.739(5) .
Cl2 C2 1.741(4) .
Cl3 C19 1.739(4) .
Cl4 C21 1.740(4) .
O1 C1 1.320(5) .
O2 C22 1.320(5) .
N1 C7 1.290(6) .
N1 C8 1.484(6) .
N2 H2 1.0000 .
N2 C10 1.486(6) .
N2 C11 1.489(6) .
N3 H3 1.0000 .
N3 C12 1.492(6) .
N3 C13 1.487(6) .
N4 C15 1.480(5) .
N4 C16 1.285(5) .
C1 C2 1.413(7) .
C1 C6 1.416(6) .
C2 C3 1.374(7) .
C3 H3A 0.9500 .
C3 C4 1.388(7) .
C4 C5 1.365(7) .
C5 H5 0.9500 .
C5 C6 1.403(7) .
C6 C7 1.440(7) .
C7 H7 0.9500 .
C8 H8A 0.9900 .
C8 H8B 0.9900 .
C8 C9 1.518(7) .
C9 H9A 0.9900 .
C9 H9B 0.9900 .
C9 C10 1.523(6) .
C10 H10A 0.9900 .
C10 H10B 0.9900 .
C11 H11A 0.9900 .
C11 H11B 0.9900 .
C11 C12 1.507(7) .
C12 H12A 0.9900 .
C12 H12B 0.9900 .
C13 H13A 0.9900 .
C13 H13B 0.9900 .
C13 C14 1.524(7) .
C14 H14A 0.9900 .
C14 H14B 0.9900 .
C14 C15 1.528(6) .
C15 H15A 0.9900 .
C15 H15B 0.9900 .
C16 H16 0.9500 .
C16 C17 1.445(6) .
C17 C18 1.406(6) .
C17 C22 1.410(6) .
C18 H18 0.9500 .
C18 C19 1.377(7) .
C19 C20 1.383(7) .
C20 H20 0.9500 .
C20 C21 1.380(6) .
C21 C22 1.408(6) .
S2 O5 1.433(9) .
S2 O6 1.431(6) .
S2 C24 1.942(6) .
S2 N6 1.588(8) .
S2A O5A 1.475(12) .
S2A O6A 1.427(8) .
S2A C24 1.780(6) .
F4 C24 1.235(8) .
F4A C24 1.468(8) .
F5 C24 1.292(8) .
F5A C24 1.209(8) .
F6 C24 1.544(9) .
F6A C24 1.231(8) .
S1 C23 1.798(8) .
S1 O3 1.439(8) .
S1 O4 1.431(9) .
S1 N5 1.537(13) 2_566
S1 N5 1.560(5) .
F1 C23 1.275(8) .
F3 C23 1.328(9) .
C23 F2 1.301(8) .
S1A C23A 1.803(6) .
S1A O3A 1.330(8) .
S1A O4A 1.358(8) .
S1A N5A 1.773(15) 2_566
S1A N5A 1.567(5) .
F3A C23A 1.323(7) .
C23A F1A 1.315(8) .
C23A F2A 1.313(8) .
O3A N5A 1.68(2) 2_566
N5A S1A 1.773(15) 2_566
N5A O3A 1.68(2) 2_566
N5A N5A 1.85(3) 2_566
N5 S1 1.537(13) 2_566
N5 N5 1.33(3) 2_566

loop_
_geom_torsion_atom_site_label_1
_geom_torsion_atom_site_label_2
_geom_torsion_atom_site_label_3
_geom_torsion_atom_site_label_4
_geom_torsion
_geom_torsion_site_symmetry_1
_geom_torsion_site_symmetry_4
Mn1 O1 C1 C2 149.2(3) . .
Mn1 O1 C1 C6 -32.5(5) . .
Mn1 O2 C22 C17 -30.2(5) . .
Mn1 O2 C22 C21 151.3(3) . .
Mn1 N1 C7 C6 -0.1(6) . .
Mn1 N1 C8 C9 -67.7(4) . .
Mn1 N2 C10 C9 56.6(4) . .
Mn1 N2 C11 C12 -40.3(4) . .
Mn1 N3 C12 C11 -40.8(4) . .
Mn1 N3 C13 C14 56.4(4) . .
Mn1 N4 C15 C14 -66.9(4) . .
Mn1 N4 C16 C17 1.5(6) . .
Cl1 C4 C5 C6 -178.6(3) . .
Cl2 C2 C3 C4 179.5(3) . .
Cl3 C19 C20 C21 -177.0(4) . .
Cl4 C21 C22 O2 0.7(6) . .
Cl4 C21 C22 C17 -177.9(3) . .
O1 C1 C2 Cl2 -2.1(5) . .
O1 C1 C2 C3 179.4(4) . .
O1 C1 C6 C5 -177.2(4) . .
O1 C1 C6 C7 -2.1(6) . .
N1 Mn1 O1 C1 38.6(3) . .
N1 Mn1 O2 C22 -59.9(3) . .
N1 C8 C9 C10 66.8(5) . .
N2 Mn1 O1 C1 126.7(3) . .
N2 Mn1 O2 C22 -147.8(3) . .
N2 C11 C12 N3 55.1(5) . .
N3 Mn1 O1 C1 -148.4(3) . .
N3 Mn1 O2 C22 127.2(3) . .
N3 C13 C14 C15 -62.0(5) . .
N4 Mn1 O1 C1 -60.4(3) . .
N4 Mn1 O2 C22 39.1(3) . .
N4 C16 C17 C18 -167.7(4) . .
N4 C16 C17 C22 20.3(7) . .
C1 C2 C3 C4 -1.9(6) . .
C1 C6 C7 N1 18.7(7) . .
C2 C1 C6 C5 1.2(6) . .
C2 C1 C6 C7 176.2(4) . .
C2 C3 C4 Cl1 -179.3(3) . .
C2 C3 C4 C5 0.7(6) . .
C3 C4 C5 C6 1.4(6) . .
C4 C5 C6 C1 -2.3(6) . .
C4 C5 C6 C7 -177.5(4) . .
C5 C6 C7 N1 -166.2(4) . .
C6 C1 C2 Cl2 179.5(3) . .
C6 C1 C2 C3 1.0(6) . .
C7 N1 C8 C9 99.7(5) . .
C8 N1 C7 C6 -166.6(4) . .
C8 C9 C10 N2 -62.9(5) . .
C10 N2 C11 C12 -169.8(3) . .
C11 N2 C10 C9 179.8(3) . .
C12 N3 C13 C14 -180.0(4) . .
C13 N3 C12 C11 -170.9(4) . .
C13 C14 C15 N4 65.6(5) . .
C15 N4 C16 C17 -165.5(4) . .
C16 N4 C15 C14 100.8(4) . .
C16 C17 C18 C19 -174.9(5) . .
C16 C17 C22 O2 -5.9(6) . .
C16 C17 C22 C21 172.7(4) . .
C17 C18 C19 Cl3 179.8(4) . .
C17 C18 C19 C20 2.1(8) . .
C18 C17 C22 O2 -177.6(4) . .
C18 C17 C22 C21 0.9(6) . .
C18 C19 C20 C21 0.8(9) . .
C19 C20 C21 Cl4 177.0(4) . .
C19 C20 C21 C22 -2.9(8) . .
C20 C21 C22 O2 -179.4(4) . .
C20 C21 C22 C17 2.0(7) . .
C22 C17 C18 C19 -2.9(7) . .
C23 S1 N5 S1 50(3) . 2_566
C23 S1 N5 N5 50(3) . 2_566
C23A S1A O3A N5A -121.1(7) . 2_566
C23A S1A N5A S1A 135.7(10) . 2_566
C23A S1A N5A O3A -178(2) . 2_566
C23A S1A N5A N5A 135.7(10) . 2_566
O3A S1A C23A F3A 97.4(11) . .
O3A S1A C23A F1A -19.9(12) . .
O3A S1A C23A F2A -145.8(12) . .
O3A S1A N5A S1A 39.4(14) . 2_566
O3A S1A N5A O3A 85(2) . 2_566
O3A S1A N5A N5A 39.4(14) . 2_566
O4A S1A C23A F3A -131.0(9) . .
O4A S1A C23A F1A 111.7(10) . .
O4A S1A C23A F2A -14.1(11) . .
O4A S1A O3A N5A 122.2(11) . 2_566
O4A S1A N5A S1A -125.3(10) . 2_566
O4A S1A N5A O3A -79(2) . 2_566
O4A S1A N5A N5A -125.3(10) . 2_566
O3 S1 C23 F1 155.6(10) . .
O3 S1 C23 F3 -65.4(10) . .
O3 S1 C23 F2 54.4(10) . .
O3 S1 N5 S1 153.6(19) . 2_566
O3 S1 N5 N5 153.6(19) . 2_566
O4 S1 C23 F1 42.2(13) . .
O4 S1 C23 F3 -178.9(12) . .
O4 S1 C23 F2 -59.1(13) . .
O4 S1 N5 S1 -82(2) . 2_566
O4 S1 N5 N5 -82(2) . 2_566
N5A S1A C23A F3A 31.1(9) 2_566 .
N5A S1A C23A F3A -18.8(8) . .
N5A S1A C23A F1A -86.1(9) 2_566 .
N5A S1A C23A F1A -136.1(10) . .
N5A S1A C23A F2A 98.1(11) . .
N5A S1A C23A F2A 148.0(9) 2_566 .
N5A S1A O3A N5A -40.6(14) . 2_566
N5A S1A N5A S1A -0.002(1) 2_566 2_566
N5A S1A N5A O3A 46.0(14) 2_566 2_566
N5 S1 C23 F1 -93.5(13) . .
N5 S1 C23 F1 -56.7(13) 2_566 .
N5 S1 C23 F3 45.5(14) . .
N5 S1 C23 F3 82.3(13) 2_566 .
N5 S1 C23 F2 165.3(13) . .
N5 S1 C23 F2 -157.9(13) 2_566 .
N5 S1 N5 S1 -0.001(3) 2_566 2_566
